data_1529080
loop_
_publ_author_name
'Sanna, Elena'
'Escudero-Ad\'an, Eduardo C.'
'Bauz\'a, Antonio'
'Ballester, Pablo'
'Frontera, Antonio'
'Rotger, Carmen'
'Costa, Antonio'

_publ_section_title
;
 A crystalline sponge based on dispersive forces suitable for X-ray
 structure determination of included molecular guests
;
_journal_issue 10
_journal_name_full 'Chem. Sci.'
_journal_page_first 5466
_journal_paper_doi 10.1039/C5SC01838B
_journal_volume 6
_journal_year 2015
_chemical_formula_sum 'C68 H71 N4 O4.5'
_chemical_formula_weight 1016.29
_chemical_name_systematic
; 
 ? 
;
_space_group_IT_number 15
_symmetry_cell_setting monoclinic
_symmetry_space_group_name_Hall '-C 2yc'
_symmetry_space_group_name_H-M 'C 1 2/c 1'
_atom_sites_solution_hydrogens geom
_atom_sites_solution_primary direct
_atom_sites_solution_secondary difmap
_audit_creation_method SHELXL-97
_audit_update_record
;
2014-07-07 deposited with the CCDC.
2015-07-14 downloaded from the CCDC.
;
_cell_angle_alpha 90.00
_cell_angle_beta 98.517(2)
_cell_angle_gamma 90.00
_cell_formula_units_Z 4
_cell_length_a 34.814(2)
_cell_length_b 5.8498(4)
_cell_length_c 27.956(2)
_cell_measurement_reflns_used 9408
_cell_measurement_temperature 100(2)
_cell_measurement_theta_max 39.24
_cell_measurement_theta_min 2.95
_cell_volume 5630.6(6)
_computing_cell_refinement 'Bruker APEX2 v2011.4-0'
_computing_data_collection 'Bruker APEX2 v2011.4-0'
_computing_data_reduction 'Bruker SAINT V7.60A'
_computing_molecular_graphics 'Bruker SHELXTL'
_computing_publication_material 'Bruker SHELXTL'
_computing_structure_refinement 'SHELXS-97 (Sheldrick, 2008)'
_computing_structure_solution Sir2011
_diffrn_ambient_temperature 100(2)
_diffrn_detector_area_resol_mean 512
_diffrn_detector_type '4K CCD area detector APEX II'
_diffrn_measured_fraction_theta_full 0.966
_diffrn_measured_fraction_theta_max 0.966
_diffrn_measurement_device_type 'Kappa 4-axis goniometer bruker-nonius'
_diffrn_measurement_method
;
 Fullsphere data collection, phi and omega scans
;
_diffrn_measurement_specimen_support 'magnetic support with MicroMount'
_diffrn_radiation_monochromator 'Multilayer Montel 200 mirrors'
_diffrn_radiation_type MoK\a
_diffrn_radiation_wavelength 0.71073
_diffrn_reflns_av_R_equivalents 0.0255
_diffrn_reflns_av_sigmaI/netI 0.0240
_diffrn_reflns_limit_h_max 61
_diffrn_reflns_limit_h_min -62
_diffrn_reflns_limit_k_max 9
_diffrn_reflns_limit_k_min -10
_diffrn_reflns_limit_l_max 49
_diffrn_reflns_limit_l_min -50
_diffrn_reflns_number 68338
_diffrn_reflns_theta_full 39.63
_diffrn_reflns_theta_max 39.63
_diffrn_reflns_theta_min 2.37
_diffrn_source 'Rotating anode X-ray tube'
_diffrn_source_current 70
_diffrn_source_power 50
_diffrn_source_size '3 mm x 0.3 mm fine focus'
_diffrn_source_type 'Bruker-Nonius FR 591'
_exptl_absorpt_coefficient_mu 0.075
_exptl_absorpt_correction_T_max 0.9926
_exptl_absorpt_correction_T_min 0.9889
_exptl_absorpt_correction_type empirical
_exptl_absorpt_process_details
; 
 SADABS Version 2008/1 Bruker-Nonius
 Blessing, Acta Cryst. (1995) A51 33-38
;
_exptl_crystal_colour colourless
_exptl_crystal_density_diffrn 1.199
_exptl_crystal_density_method 'not measured'
_exptl_crystal_description Block
_exptl_crystal_F_000 2172
_exptl_crystal_recrystallization_method 'Inmersion in Diethyl Squarate'
_exptl_crystal_size_max 0.15
_exptl_crystal_size_mid 0.15
_exptl_crystal_size_min 0.10
_refine_diff_density_max 0.729
_refine_diff_density_min -0.525
_refine_diff_density_rms 0.068
_refine_ls_extinction_method none
_refine_ls_goodness_of_fit_ref 1.008
_refine_ls_hydrogen_treatment noref
_refine_ls_matrix_type full
_refine_ls_number_parameters 405
_refine_ls_number_reflns 16500
_refine_ls_number_restraints 190
_refine_ls_restrained_S_all 1.462
_refine_ls_R_factor_all 0.0733
_refine_ls_R_factor_gt 0.0579
_refine_ls_shift/su_max 0.043
_refine_ls_shift/su_mean 0.001
_refine_ls_structure_factor_coef Fsqd
_refine_ls_weighting_details 'calc w=1/[\s^2^(Fo^2^)+(0.0955P)^2^+3.6804P] where P=(Fo^2^+2Fc^2^)/3'
_refine_ls_weighting_scheme calc
_refine_ls_wR_factor_gt 0.1626
_refine_ls_wR_factor_ref 0.1751
_reflns_number_gt 13238
_reflns_number_total 16500
_reflns_threshold_expression >2sigma(I)
_cod_data_source_file c5sc01838b2.cif
_cod_data_source_block 3_DietSquarate
_cod_depositor_comments
;
The following automatic conversions were performed:

'_symmetry_cell_setting' value 'Monoclinic' changed to 'monoclinic'
according to
/usr/data/users/saulius/crontab/automatic-downloads/rss-feeds/RSC/lib/dictionaries/cif_core.dic
dictionary named 'cif_core.dic' version 2.4.2 from 2011-04-26.

Automatic conversion script
Id: cif_fix_values 3271 2015-04-21 07:52:19Z andrius 

 Adding full bibliography for 1529078--1529087.cif.
;
_cod_original_cell_volume 5630.7(7)
_cod_original_sg_symbol_H-M C2/c
_cod_original_formula_sum 'C68 H71 N4 O4.50'
_cod_database_code 1529080

loop_
_symmetry_equiv_pos_as_xyz
'x, y, z'
'-x, y, -z+1/2'
'x+1/2, y+1/2, z'
'-x+1/2, y+1/2, -z+1/2'
'-x, -y, -z'
'x, -y, z-1/2'
'-x+1/2, -y+1/2, -z'
'x+1/2, -y+1/2, z-1/2'

loop_
_atom_site_label
_atom_site_type_symbol
_atom_site_fract_x
_atom_site_fract_y
_atom_site_fract_z
_atom_site_U_iso_or_equiv
_atom_site_adp_type
_atom_site_occupancy
_atom_site_symmetry_multiplicity
_atom_site_calc_flag
_atom_site_refinement_flags
_atom_site_disorder_assembly
_atom_site_disorder_group
C1 C -0.02781(3) 0.8096(2) 0.08677(5) 0.0240(2) Uani 1 1 d . . .
H1 H -0.0180 0.9290 0.0690 0.029 Uiso 1 1 calc R . .
C2 C -0.00425(3) 0.6219(2) 0.10221(5) 0.0212(2) Uani 1 1 d . . .
C3 C -0.01897(4) 0.4469(3) 0.12810(6) 0.0323(3) Uani 1 1 d . . .
H3 H -0.0032 0.3187 0.1385 0.039 Uiso 1 1 calc R . .
C4 C 0.03603(3) 0.6049(2) 0.09238(5) 0.0215(2) Uani 1 1 d . . .
H4 H 0.0520 0.4849 0.1071 0.026 Uiso 1 1 calc R . .
C5 C 0.09080(3) 0.71384(18) 0.05684(4) 0.01454(16) Uani 1 1 d . . .
C6 C 0.09043(3) 0.5891(2) 0.00824(4) 0.01932(19) Uani 1 1 d . . .
H6A H 0.0797 0.4334 0.0106 0.023 Uiso 1 1 calc R . .
H6B H 0.0733 0.6724 -0.0174 0.023 Uiso 1 1 calc R . .
C7 C 0.13122(4) 0.5727(3) -0.00541(4) 0.0242(2) Uani 1 1 d . . .
H7A H 0.1298 0.4989 -0.0375 0.029 Uiso 1 1 calc R . .
H7B H 0.1475 0.4753 0.0185 0.029 Uiso 1 1 calc R . .
C8 C 0.15028(4) 0.8081(3) -0.00702(5) 0.0276(3) Uani 1 1 d . . .
H8A H 0.1775 0.7889 -0.0127 0.033 Uiso 1 1 calc R . .
H8B H 0.1363 0.8974 -0.0343 0.033 Uiso 1 1 calc R . .
C9 C 0.14964(4) 0.9394(2) 0.04011(5) 0.0239(2) Uani 1 1 d . . .
H9A H 0.1669 0.8623 0.0666 0.029 Uiso 1 1 calc R . .
H9B H 0.1597 1.0959 0.0367 0.029 Uiso 1 1 calc R . .
C10 C 0.10857(3) 0.9531(2) 0.05303(5) 0.0213(2) Uani 1 1 d . . .
H10A H 0.0919 1.0425 0.0280 0.026 Uiso 1 1 calc RD . .
H10B H 0.1093 1.0338 0.0843 0.026 Uiso 1 1 calc R . .
C11 C 0.11472(3) 0.5880(2) 0.09628(4) 0.01565(16) Uani 1 1 d . . .
C12 C 0.13518(3) 0.4967(2) 0.12955(4) 0.01629(17) Uani 1 1 d . . .
C13 C 0.15996(3) 0.39951(19) 0.16995(3) 0.01428(16) Uani 1 1 d . . .
C14 C 0.17917(3) 0.1907(2) 0.16594(4) 0.01618(17) Uani 1 1 d . . .
H14 H 0.1753 0.1085 0.1363 0.019 Uiso 1 1 calc R . .
C15 C 0.20396(3) 0.10448(19) 0.20547(4) 0.01668(17) Uani 1 1 d . . .
H15 H 0.2172 -0.0356 0.2025 0.020 Uiso 1 1 calc R . .
C16 C 0.20954(3) 0.22124(19) 0.24933(4) 0.01552(16) Uani 1 1 d . . .
H16 H 0.2267 0.1614 0.2760 0.019 Uiso 1 1 calc R . .
C17 C 0.18986(3) 0.42768(18) 0.25410(3) 0.01383(15) Uani 1 1 d . . .
C18 C 0.16532(3) 0.51604(19) 0.21420(3) 0.01478(16) Uani 1 1 d . . .
H18 H 0.1522 0.6565 0.2172 0.018 Uiso 1 1 calc R . .
C19 C 0.19274(3) 0.54779(19) 0.29925(4) 0.01528(16) Uani 1 1 d . . .
C20 C 0.19190(3) 0.65384(19) 0.33622(3) 0.01479(16) Uani 1 1 d . . .
C21 C 0.18591(3) 0.78661(18) 0.37941(3) 0.01341(15) Uani 1 1 d . . .
C22 C 0.19917(3) 1.03564(19) 0.37418(4) 0.01650(17) Uani 1 1 d . . .
H22A H 0.1863 1.0979 0.3430 0.020 Uiso 1 1 calc R . .
H22B H 0.1910 1.1291 0.4004 0.020 Uiso 1 1 calc R . .
C23 C 0.24320(3) 1.0549(2) 0.37631(4) 0.01865(18) Uani 1 1 d . . .
H23A H 0.2504 1.2178 0.3741 0.022 Uiso 1 1 calc R . .
H23B H 0.2512 0.9737 0.3483 0.022 Uiso 1 1 calc R . .
C24 C 0.26458(3) 0.9531(2) 0.42323(4) 0.0213(2) Uani 1 1 d . . .
H24A H 0.2585 1.0433 0.4511 0.026 Uiso 1 1 calc R . .
H24B H 0.2929 0.9608 0.4230 0.026 Uiso 1 1 calc R . .
C25 C 0.25242(3) 0.7041(2) 0.42865(4) 0.01862(18) Uani 1 1 d . . .
H25A H 0.2611 0.6112 0.4027 0.022 Uiso 1 1 calc R . .
H25B H 0.2653 0.6439 0.4601 0.022 Uiso 1 1 calc R . .
C26 C 0.20846(3) 0.6819(2) 0.42605(4) 0.01576(16) Uani 1 1 d . . .
H26A H 0.2003 0.7590 0.4545 0.019 Uiso 1 1 calc R . .
H26B H 0.2016 0.5181 0.4277 0.019 Uiso 1 1 calc R . .
C27 C 0.12048(3) 0.6510(2) 0.36633(4) 0.01906(19) Uani 1 1 d . . .
H27 H 0.1284 0.5439 0.3442 0.023 Uiso 1 1 calc R . .
C28 C 0.08018(3) 0.6466(2) 0.37641(4) 0.01970(19) Uani 1 1 d . . .
C29 C 0.06531(3) 0.8218(2) 0.40263(5) 0.0231(2) Uani 1 1 d . . .
H29 H 0.0811 0.9497 0.4132 0.028 Uiso 1 1 calc R . .
C30 C 0.05678(4) 0.4590(3) 0.36125(6) 0.0317(3) Uani 1 1 d . . .
H30 H 0.0666 0.3392 0.3436 0.038 Uiso 1 1 calc R . .
N1 N 0.05022(3) 0.74458(19) 0.06504(4) 0.01808(16) Uani 1 1 d D . .
N2 N 0.14483(3) 0.79547(18) 0.38667(3) 0.01651(15) Uani 1 1 d . . .
O1S O 0.05606(17) 0.5307(8) 0.2379(2) 0.0760(15) Uani 0.50 1 d PDU A -1
C1S C 0.02788(18) 0.6550(8) 0.2358(2) 0.0582(12) Uani 0.50 1 d PDU A -1
C2S C -0.01399(17) 0.6413(8) 0.2485(2) 0.0588(12) Uani 0.50 1 d PDU A -1
O2S O -0.03461(18) 0.5008(9) 0.2644(2) 0.0830(17) Uani 0.50 1 d PDU A -1
C3S C -0.02051(12) 0.8735(6) 0.22802(14) 0.0431(7) Uani 0.50 1 d PDU A -1
O3S O -0.04923(9) 1.0212(6) 0.22110(11) 0.0462(6) Uani 0.50 1 d PDU A -1
C4S C 0.01718(12) 0.8852(6) 0.21673(14) 0.0410(7) Uani 0.50 1 d PDU A -1
O4S O 0.03470(8) 1.0465(5) 0.19619(11) 0.0408(6) Uani 0.50 1 d PDU A -1
C5S C -0.08347(16) 0.9698(11) 0.24387(17) 0.0540(11) Uani 0.50 1 d PDU A -1
H5S1 H -0.0895 0.8050 0.2396 0.065 Uiso 0.50 1 calc PR A -1
H5S2 H -0.1059 1.0562 0.2268 0.065 Uiso 0.50 1 calc PR A -1
C6S C -0.0791(3) 1.027(2) 0.2980(3) 0.051(2) Uani 0.50 1 d PDU A -1
H6S1 H -0.0586 0.9320 0.3158 0.077 Uiso 0.50 1 calc PR A -1
H6S2 H -0.1037 0.9969 0.3100 0.077 Uiso 0.50 1 calc PR A -1
H6S3 H -0.0723 1.1888 0.3029 0.077 Uiso 0.50 1 calc PR A -1
C7S C 0.0744(3) 1.004(2) 0.1977(3) 0.0453(16) Uani 0.50 1 d PDU A -1
H7S1 H 0.0843 1.1023 0.1733 0.054 Uiso 0.50 1 calc PR A -1
H7S2 H 0.0779 0.8431 0.1883 0.054 Uiso 0.50 1 calc PR A -1
C8S C 0.09903(12) 1.0467(8) 0.24691(16) 0.0394(7) Uani 0.50 1 d PDU A -1
H8S1 H 0.0937 1.2002 0.2583 0.059 Uiso 0.50 1 calc PR A -1
H8S2 H 0.1266 1.0343 0.2438 0.059 Uiso 0.50 1 calc PR A -1
H8S3 H 0.0926 0.9329 0.2702 0.059 Uiso 0.50 1 calc PR A -1
O1W O 0.0144 1.1826 0.0232 0.097 Uiso 0.25 1 d PD . .
H1W H 0.028(4) 1.061(15) 0.028(3) 0.146 Uiso 0.25 1 d PD . .
H2W H 0.0118(11) 1.23(2) 0.0515(12) 0.146 Uiso 0.25 1 d PD . .

loop_
_atom_site_aniso_label
_atom_site_aniso_U_11
_atom_site_aniso_U_22
_atom_site_aniso_U_33
_atom_site_aniso_U_23
_atom_site_aniso_U_13
_atom_site_aniso_U_12
C1 0.0145(4) 0.0237(5) 0.0340(6) 0.0075(4) 0.0044(4) 0.0012(4)
C2 0.0138(4) 0.0265(5) 0.0234(5) 0.0056(4) 0.0025(3) 0.0025(4)
C3 0.0189(5) 0.0364(7) 0.0433(8) 0.0209(6) 0.0105(5) 0.0098(5)
C4 0.0137(4) 0.0252(5) 0.0255(5) 0.0055(4) 0.0030(3) 0.0030(4)
C5 0.0132(3) 0.0167(4) 0.0132(3) 0.0007(3) 0.0005(3) 0.0016(3)
C6 0.0192(4) 0.0240(5) 0.0136(4) -0.0028(3) -0.0015(3) 0.0017(4)
C7 0.0220(5) 0.0358(7) 0.0145(4) -0.0058(4) 0.0020(3) 0.0053(4)
C8 0.0230(5) 0.0406(8) 0.0203(5) 0.0112(5) 0.0068(4) 0.0041(5)
C9 0.0196(4) 0.0193(5) 0.0333(6) 0.0048(4) 0.0058(4) -0.0014(4)
C10 0.0192(4) 0.0151(4) 0.0297(5) 0.0004(4) 0.0038(4) 0.0016(3)
C11 0.0141(3) 0.0197(4) 0.0129(3) 0.0006(3) 0.0011(3) 0.0012(3)
C12 0.0150(4) 0.0213(4) 0.0121(3) 0.0004(3) 0.0009(3) 0.0017(3)
C13 0.0133(3) 0.0187(4) 0.0105(3) 0.0001(3) 0.0009(3) 0.0013(3)
C14 0.0162(4) 0.0199(4) 0.0122(3) -0.0027(3) 0.0016(3) 0.0021(3)
C15 0.0173(4) 0.0173(4) 0.0153(4) -0.0015(3) 0.0018(3) 0.0039(3)
C16 0.0161(4) 0.0177(4) 0.0125(3) 0.0003(3) 0.0010(3) 0.0024(3)
C17 0.0147(3) 0.0162(4) 0.0104(3) -0.0008(3) 0.0015(3) 0.0004(3)
C18 0.0159(4) 0.0165(4) 0.0117(3) -0.0007(3) 0.0010(3) 0.0021(3)
C19 0.0164(4) 0.0177(4) 0.0116(3) -0.0015(3) 0.0013(3) 0.0002(3)
C20 0.0152(3) 0.0171(4) 0.0120(3) -0.0011(3) 0.0018(3) -0.0003(3)
C21 0.0132(3) 0.0161(4) 0.0110(3) -0.0015(3) 0.0021(2) -0.0007(3)
C22 0.0180(4) 0.0147(4) 0.0174(4) -0.0003(3) 0.0044(3) 0.0005(3)
C23 0.0181(4) 0.0180(4) 0.0204(4) 0.0001(3) 0.0045(3) -0.0036(3)
C24 0.0173(4) 0.0264(5) 0.0194(4) -0.0030(4) 0.0000(3) -0.0057(4)
C25 0.0155(4) 0.0241(5) 0.0155(4) 0.0016(3) -0.0002(3) 0.0004(3)
C26 0.0164(4) 0.0193(4) 0.0115(3) 0.0008(3) 0.0018(3) -0.0013(3)
C27 0.0147(4) 0.0247(5) 0.0179(4) -0.0043(4) 0.0031(3) -0.0025(3)
C28 0.0139(4) 0.0263(5) 0.0188(4) -0.0044(4) 0.0023(3) -0.0028(4)
C29 0.0142(4) 0.0227(5) 0.0325(6) -0.0064(4) 0.0035(4) -0.0025(4)
C30 0.0204(5) 0.0366(7) 0.0401(7) -0.0212(6) 0.0113(5) -0.0090(5)
N1 0.0136(3) 0.0222(4) 0.0181(4) 0.0015(3) 0.0013(3) 0.0023(3)
N2 0.0133(3) 0.0211(4) 0.0154(3) -0.0019(3) 0.0027(2) -0.0010(3)
O1S 0.103(3) 0.0322(17) 0.086(3) 0.0084(18) -0.008(3) 0.016(2)
C1S 0.078(3) 0.0280(16) 0.063(3) 0.0023(17) -0.006(2) 0.0008(18)
C2S 0.078(3) 0.0344(17) 0.060(3) 0.0060(18) -0.004(2) -0.0197(17)
O2S 0.110(4) 0.050(2) 0.085(3) 0.024(2) 0.001(3) -0.041(3)
C3S 0.0613(18) 0.0317(14) 0.0332(14) 0.0040(12) -0.0030(13) -0.0125(13)
O3S 0.0516(15) 0.0498(15) 0.0379(12) 0.0062(11) 0.0090(11) -0.0117(12)
C4S 0.0567(18) 0.0275(13) 0.0352(14) 0.0009(11) -0.0046(13) -0.0001(13)
O4S 0.0410(12) 0.0336(12) 0.0449(13) 0.0072(10) -0.0027(10) 0.0071(10)
C5S 0.053(2) 0.066(3) 0.0438(19) 0.0015(19) 0.0091(17) -0.024(2)
C6S 0.050(3) 0.048(3) 0.059(4) 0.001(3) 0.020(3) -0.005(3)
C7S 0.045(2) 0.049(3) 0.039(2) -0.008(2) -0.0051(18) 0.018(2)
C8S 0.0334(15) 0.0410(18) 0.0441(18) -0.0037(14) 0.0067(13) 0.0101(14)

loop_
_atom_type_symbol
_atom_type_description
_atom_type_scat_dispersion_real
_atom_type_scat_dispersion_imag
_atom_type_scat_source
C C 0.0033 0.0016 'International Tables Vol C Tables 4.2.6.8 and 6.1.1.4'
H H 0.0000 0.0000 'International Tables Vol C Tables 4.2.6.8 and 6.1.1.4'
N N 0.0061 0.0033 'International Tables Vol C Tables 4.2.6.8 and 6.1.1.4'
O O 0.0106 0.0060 'International Tables Vol C Tables 4.2.6.8 and 6.1.1.4'

loop_
_geom_angle_atom_site_label_1
_geom_angle_atom_site_label_2
_geom_angle_atom_site_label_3
_geom_angle
_geom_angle_site_symmetry_1
C29 C1 C2 120.18(12) 2
C3 C2 C1 119.49(11) .
C3 C2 C4 118.76(11) .
C1 C2 C4 121.75(11) .
C30 C3 C2 120.32(12) 2
N1 C4 C2 122.42(11) .
N1 C5 C11 113.09(8) .
N1 C5 C10 107.69(9) .
C11 C5 C10 108.46(9) .
N1 C5 C6 108.16(8) .
C11 C5 C6 110.64(9) .
C10 C5 C6 108.67(9) .
C7 C6 C5 111.33(9) .
C6 C7 C8 111.93(11) .
C9 C8 C7 111.39(10) .
C10 C9 C8 111.33(11) .
C9 C10 C5 111.63(9) .
C12 C11 C5 176.28(12) .
C11 C12 C13 177.17(13) .
C18 C13 C14 119.40(9) .
C18 C13 C12 119.25(10) .
C14 C13 C12 121.35(9) .
C15 C14 C13 119.87(9) .
C16 C15 C14 120.72(10) .
C15 C16 C17 119.95(9) .
C18 C17 C16 119.38(9) .
C18 C17 C19 118.37(9) .
C16 C17 C19 122.20(9) .
C17 C18 C13 120.66(10) .
C20 C19 C17 174.46(11) .
C19 C20 C21 173.23(11) .
N2 C21 C20 112.87(8) .
N2 C21 C22 106.86(8) .
C20 C21 C22 109.82(8) .
N2 C21 C26 106.23(8) .
C20 C21 C26 111.46(9) .
C22 C21 C26 109.42(8) .
C23 C22 C21 112.25(9) .
C22 C23 C24 111.23(9) .
C23 C24 C25 110.42(9) .
C26 C25 C24 111.49(10) .
C25 C26 C21 112.74(8) .
N2 C27 C28 121.19(10) .
C30 C28 C29 119.29(11) .
C30 C28 C27 119.08(11) .
C29 C28 C27 121.57(11) .
C1 C29 C28 120.52(11) 2
C3 C30 C28 120.19(12) 2
C4 N1 C5 118.85(10) .
C27 N2 C21 120.75(9) .
O1S C1S C4S 136.2(6) .
O1S C1S C2S 137.5(5) .
C4S C1S C2S 86.2(4) .
O2S C2S C3S 134.1(6) .
O2S C2S C1S 137.9(6) .
C3S C2S C1S 87.7(4) .
O3S C3S C4S 130.9(3) .
O3S C3S C2S 137.0(4) .
C4S C3S C2S 92.1(4) .
C3S O3S C5S 116.9(4) .
O4S C4S C3S 130.7(3) .
O4S C4S C1S 135.3(4) .
C3S C4S C1S 93.9(4) .
C4S O4S C7S 112.6(6) .
O3S C5S C6S 114.6(5) .
O4S C7S C8S 114.7(7) .

loop_
_geom_bond_atom_site_label_1
_geom_bond_atom_site_label_2
_geom_bond_distance
_geom_bond_site_symmetry_2
C1 C29 1.3826(16) 2
C1 C2 1.4004(18) .
C2 C3 1.3944(19) .
C2 C4 1.4716(15) .
C3 C30 1.3937(18) 2
C4 N1 1.2680(16) .
C5 N1 1.4753(13) .
C5 C11 1.4763(14) .
C5 C10 1.5402(16) .
C5 C6 1.5406(15) .
C6 C7 1.5270(17) .
C7 C8 1.532(2) .
C8 C9 1.528(2) .
C9 C10 1.5278(17) .
C11 C12 1.2087(14) .
C12 C13 1.4334(14) .
C13 C18 1.4006(14) .
C13 C14 1.4050(15) .
C14 C15 1.3923(15) .
C15 C16 1.3916(15) .
C16 C17 1.4046(15) .
C17 C18 1.3998(14) .
C17 C19 1.4352(14) .
C19 C20 1.2095(14) .
C20 C21 1.4760(14) .
C21 N2 1.4749(13) .
C21 C22 1.5417(15) .
C21 C26 1.5456(14) .
C22 C23 1.5291(15) .
C23 C24 1.5298(17) .
C24 C25 1.5303(18) .
C25 C26 1.5269(15) .
C27 N2 1.2700(15) .
C27 C28 1.4716(15) .
C28 C30 1.3948(18) .
C28 C29 1.4027(18) .
C29 C1 1.3827(16) 2
C30 C3 1.3937(18) 2
O1S C1S 1.215(5) .
C1S C4S 1.476(5) .
C1S C2S 1.552(10) .
C2S O2S 1.218(5) .
C2S C3S 1.478(5) .
C3S O3S 1.314(5) .
C3S C4S 1.396(5) .
O3S C5S 1.463(5) .
C4S O4S 1.302(5) .
O4S C7S 1.399(9) .
C5S C6S 1.536(10) .
C7S C8S 1.530(8) .

loop_
_geom_torsion_atom_site_label_1
_geom_torsion_atom_site_label_2
_geom_torsion_atom_site_label_3
_geom_torsion_atom_site_label_4
_geom_torsion
_geom_torsion_site_symmetry_1
_geom_torsion_site_symmetry_4
C29 C1 C2 C3 0.3(2) 2 .
C29 C1 C2 C4 -178.89(13) 2 .
C1 C2 C3 C30 -0.3(3) . 2
C4 C2 C3 C30 178.95(16) . 2
C3 C2 C4 N1 172.69(15) . .
C1 C2 C4 N1 -8.1(2) . .
N1 C5 C6 C7 174.10(10) . .
C11 C5 C6 C7 -61.52(13) . .
C10 C5 C6 C7 57.46(12) . .
C5 C6 C7 C8 -56.04(13) . .
C6 C7 C8 C9 53.30(14) . .
C7 C8 C9 C10 -53.41(14) . .
C8 C9 C10 C5 56.85(14) . .
N1 C5 C10 C9 -175.04(10) . .
C11 C5 C10 C9 62.24(13) . .
C6 C5 C10 C9 -58.10(13) . .
N1 C5 C11 C12 -101.2(17) . .
C10 C5 C11 C12 18.1(17) . .
C6 C5 C11 C12 137.3(17) . .
C5 C11 C12 C13 7(4) . .
C11 C12 C13 C18 30(2) . .
C11 C12 C13 C14 -149(2) . .
C18 C13 C14 C15 -1.50(16) . .
C12 C13 C14 C15 178.04(10) . .
C13 C14 C15 C16 0.97(17) . .
C14 C15 C16 C17 0.40(17) . .
C15 C16 C17 C18 -1.22(16) . .
C15 C16 C17 C19 176.17(10) . .
C16 C17 C18 C13 0.68(16) . .
C19 C17 C18 C13 -176.80(10) . .
C14 C13 C18 C17 0.67(16) . .
C12 C13 C18 C17 -178.87(10) . .
C18 C17 C19 C20 33.9(12) . .
C16 C17 C19 C20 -143.5(12) . .
C17 C19 C20 C21 5(2) . .
C19 C20 C21 N2 17.9(10) . .
C19 C20 C21 C22 -101.2(10) . .
C19 C20 C21 C26 137.4(9) . .
N2 C21 C22 C23 168.82(8) . .
C20 C21 C22 C23 -68.44(11) . .
C26 C21 C22 C23 54.21(11) . .
C21 C22 C23 C24 -56.84(12) . .
C22 C23 C24 C25 56.42(13) . .
C23 C24 C25 C26 -55.63(12) . .
C24 C25 C26 C21 55.27(12) . .
N2 C21 C26 C25 -168.56(9) . .
C20 C21 C26 C25 68.12(12) . .
C22 C21 C26 C25 -53.54(11) . .
N2 C27 C28 C30 -167.15(14) . .
N2 C27 C28 C29 10.12(19) . .
C30 C28 C29 C1 -0.3(2) . 2
C27 C28 C29 C1 -177.54(13) . 2
C29 C28 C30 C3 0.3(2) . 2
C27 C28 C30 C3 177.64(15) . 2
C2 C4 N1 C5 -179.51(11) . .
C11 C5 N1 C4 -24.40(15) . .
C10 C5 N1 C4 -144.23(12) . .
C6 C5 N1 C4 98.50(13) . .
C28 C27 N2 C21 175.00(10) . .
C20 C21 N2 C27 18.90(15) . .
C22 C21 N2 C27 139.72(11) . .
C26 C21 N2 C27 -103.53(12) . .
O1S C1S C2S O2S -1.5(14) . .
C4S C1S C2S O2S 174.9(9) . .
O1S C1S C2S C3S -176.4(9) . .
C4S C1S C2S C3S 0.0(4) . .
O2S C2S C3S O3S 3.9(12) . .
C1S C2S C3S O3S 179.1(5) . .
O2S C2S C3S C4S -175.2(8) . .
C1S C2S C3S C4S 0.0(4) . .
C4S C3S O3S C5S -171.1(4) . .
C2S C3S O3S C5S 10.1(7) . .
O3S C3S C4S O4S 0.2(7) . .
C2S C3S C4S O4S 179.5(5) . .
O3S C3S C4S C1S -179.2(5) . .
C2S C3S C4S C1S 0.0(4) . .
O1S C1S C4S O4S -2.9(12) . .
C2S C1S C4S O4S -179.4(5) . .
O1S C1S C4S C3S 176.5(8) . .
C2S C1S C4S C3S 0.0(4) . .
C3S C4S O4S C7S 171.4(6) . .
C1S C4S O4S C7S -9.4(8) . .
C3S O3S C5S C6S 79.2(8) . .
C4S O4S C7S C8S -76.0(10) . .
